data_7224724
loop_
_publ_author_name
'Anio\/la, Michalina'
'Katrusiak, Andrzej'

_publ_section_title
;
 Pressure-preferred symmetric reactions of 4,4&#x2032;-bipyridine
 hydrobromide
;
_journal_issue 18
_journal_name_full CrystEngComm
_journal_page_first 3223
_journal_paper_doi 10.1039/C6CE00356G
_journal_volume 18
_journal_year 2016
_chemical_formula_moiety 'C12 H14 Br2 N2'
_chemical_formula_sum 'C12 H14 Br2 N2'
_chemical_formula_weight 346.07
_chemical_name_common 'N,N-dimethylbipyridinium dibromide'
_space_group_IT_number 14
_symmetry_cell_setting monoclinic
_symmetry_space_group_name_Hall '-P 2ybc'
_symmetry_space_group_name_H-M 'P 1 21/c 1'
_atom_sites_solution_hydrogens geom
_atom_sites_solution_primary direct
_atom_sites_solution_secondary difmap
_audit_creation_method SHELXL-97
_audit_update_record
;
2016-03-17 deposited with the CCDC.
2016-03-24 downloaded from the CCDC.
;
_cell_angle_alpha 90.00
_cell_angle_beta 95.94(3)
_cell_angle_gamma 90.00
_cell_formula_units_Z 2
_cell_length_a 5.947(3)
_cell_length_b 8.068(8)
_cell_length_c 13.411(5)
_cell_measurement_pressure 350000
_cell_measurement_reflns_used 2131
_cell_measurement_temperature 296(2)
_cell_measurement_theta_max 27.23
_cell_measurement_theta_min 3.05
_cell_volume 640.0(8)
_computing_cell_refinement 'CrysAlis (Oxford Diffraction, 2002)'
_computing_data_collection 'CrysAlis (Oxford Diffraction, 2002)'
_computing_data_reduction 'CrysAlis (Oxford Diffraction, 2002)'
_computing_molecular_graphics 'Mercury 2008'
_computing_publication_material 'SHELXL-97 (Sheldrick, 1997)'
_computing_structure_refinement 'SHELXL-97 (Sheldrick, 1997)'
_computing_structure_solution 'SHELXS-97 (Sheldrick, 1990)'
_diffrn_ambient_temperature 296(2)
_diffrn_measured_fraction_theta_full 0.218
_diffrn_measured_fraction_theta_max 0.218
_diffrn_measurement_device_type 'multiwire proportional'
_diffrn_measurement_method
; 
HP omega scans - for more details see:
A. Budzianowski, A. Katrusiak in High-Pressure Crystallography
(Eds.: A. Katrusiak, P. F. McMillan),
Dordrecht: Kluwer Acad. Publ., 2004 pp.157-168; 
;
_diffrn_radiation_monochromator graphite
_diffrn_radiation_source 'fine-focus sealed tube'
_diffrn_radiation_type MoK\a
_diffrn_radiation_wavelength 0.71073
_diffrn_reflns_av_R_equivalents 0.2281
_diffrn_reflns_av_sigmaI/netI 0.0886
_diffrn_reflns_limit_h_max 7
_diffrn_reflns_limit_h_min -7
_diffrn_reflns_limit_k_max 4
_diffrn_reflns_limit_k_min -4
_diffrn_reflns_limit_l_max 16
_diffrn_reflns_limit_l_min -16
_diffrn_reflns_number 2131
_diffrn_reflns_theta_full 27.23
_diffrn_reflns_theta_max 27.23
_diffrn_reflns_theta_min 3.05
_exptl_absorpt_coefficient_mu 6.308
_exptl_absorpt_correction_T_max 0.352
_exptl_absorpt_correction_T_min 0.223
_exptl_absorpt_correction_type integration
_exptl_absorpt_process_details
;
Katrusiak, A. (2003). REDSHABS - Program for correcting
reflections intensities for DAC absorption, gasket shadowing
and sample crystal absorption. Adam Mickiewicz University, Pozna\'n.
Katrusiak, A. (2004). Z. Kristallogr. 219, 461-467

Data were collected at room temperature and pressure of 0.35(5) GPa
 (350000 kPa) with the crystal obtained by the in-situ high-pressure
 crystallization technique. Pressure was determined by monitoring 
the shift of the ruby R1-fluorescence line.
;
_exptl_crystal_colour colourless
_exptl_crystal_density_diffrn 1.796
_exptl_crystal_density_method 'not measured'
_exptl_crystal_description plate
_exptl_crystal_F_000 340
_exptl_crystal_size_max 0.28
_exptl_crystal_size_mid 0.22
_exptl_crystal_size_min 0.15
_refine_diff_density_max 0.673
_refine_diff_density_min -0.463
_refine_diff_density_rms 0.146
_refine_ls_extinction_method none
_refine_ls_goodness_of_fit_ref 1.041
_refine_ls_hydrogen_treatment mixed
_refine_ls_matrix_type full
_refine_ls_number_parameters 39
_refine_ls_number_reflns 313
_refine_ls_number_restraints 0
_refine_ls_restrained_S_all 1.041
_refine_ls_R_factor_all 0.0970
_refine_ls_R_factor_gt 0.0879
_refine_ls_shift/su_max 0.002
_refine_ls_shift/su_mean 0.000
_refine_ls_structure_factor_coef Fsqd
_refine_ls_weighting_details 'calc w=1/[\s^2^(Fo^2^)+(0.1797P)^2^+1.5200P] where P=(Fo^2^+2Fc^2^)/3'
_refine_ls_weighting_scheme calc
_refine_ls_wR_factor_gt 0.2298
_refine_ls_wR_factor_ref 0.2400
_reflns_number_gt 285
_reflns_number_total 313
_reflns_threshold_expression >2sigma(I)
_cod_data_source_file c6ce00356g2.cif
_cod_data_source_block 035
_cod_depositor_comments 'Adding full bibliography for 7224724--7224729.cif.'
_cod_original_cell_volume 640.0(7)
_cod_original_sg_symbol_H-M P21/c
_cod_database_code 7224724

loop_
_symmetry_equiv_pos_as_xyz
'x, y, z'
'-x, y+1/2, -z+1/2'
'-x, -y, -z'
'x, -y-1/2, z-1/2'

loop_
_atom_site_label
_atom_site_type_symbol
_atom_site_fract_x
_atom_site_fract_y
_atom_site_fract_z
_atom_site_U_iso_or_equiv
_atom_site_adp_type
_atom_site_occupancy
_atom_site_symmetry_multiplicity
_atom_site_calc_flag
_atom_site_refinement_flags
Br1 Br 0.3234(3) 0.4189(5) 0.32436(12) 0.042(3) Uani 1 1 d .
N1 N 0.983(2) 0.233(4) 0.5694(10) 0.040(4) Uiso 1 1 d .
C2 C 0.863(3) 0.158(5) 0.6350(13) 0.041(5) Uiso 1 1 d .
H2 H 0.9219 0.1616 0.7019 0.049 Uiso 1 1 calc R
C3 C 0.674(3) 0.081(5) 0.6155(14) 0.043(5) Uiso 1 1 d .
H3 H 0.5850 0.0528 0.6659 0.052 Uiso 1 1 calc R
C4 C 0.608(2) 0.042(3) 0.5132(10) 0.019(3) Uiso 1 1 d .
C5 C 0.726(3) 0.116(4) 0.4449(13) 0.035(5) Uiso 1 1 d .
H5 H 0.6861 0.0944 0.3774 0.042 Uiso 1 1 calc R
C6 C 0.909(2) 0.225(5) 0.4715(11) 0.037(5) Uiso 1 1 d .
H6 H 0.9734 0.2884 0.4239 0.045 Uiso 1 1 calc R
C7 C 1.178(3) 0.358(5) 0.5981(13) 0.044(5) Uiso 1 1 d .
H7A H 1.2388 0.3953 0.5384 0.053 Uiso 1 1 calc R
H7B H 1.2947 0.3047 0.6414 0.053 Uiso 1 1 calc R
H7C H 1.1205 0.4511 0.6321 0.053 Uiso 1 1 calc R

loop_
_atom_site_aniso_label
_atom_site_aniso_U_11
_atom_site_aniso_U_22
_atom_site_aniso_U_33
_atom_site_aniso_U_23
_atom_site_aniso_U_13
_atom_site_aniso_U_12
Br1 0.053(2) 0.025(12) 0.0475(17) -0.0041(13) 0.0081(13) -0.0090(12)

loop_
_atom_type_symbol
_atom_type_description
_atom_type_scat_dispersion_real
_atom_type_scat_dispersion_imag
_atom_type_scat_source
C C 0.0033 0.0016 'International Tables Vol C Tables 4.2.6.8 and 6.1.1.4'
H H 0.0000 0.0000 'International Tables Vol C Tables 4.2.6.8 and 6.1.1.4'
N N 0.0061 0.0033 'International Tables Vol C Tables 4.2.6.8 and 6.1.1.4'
Br Br -0.2901 2.4595 'International Tables Vol C Tables 4.2.6.8 and 6.1.1.4'

loop_
_geom_angle_atom_site_label_1
_geom_angle_atom_site_label_2
_geom_angle_atom_site_label_3
_geom_angle
_geom_angle_site_symmetry_3
C2 N1 C6 118.7(18) .
C2 N1 C7 124.6(15) .
C6 N1 C7 115.6(18) .
C3 C2 N1 126.9(17) .
C2 C3 C4 116.9(18) .
C5 C4 C3 116(2) .
C5 C4 C4 123.2(16) 3_656
C3 C4 C4 119.0(17) 3_656
C4 C5 C6 123.0(16) .
N1 C6 C5 116(2) .

loop_
_geom_bond_atom_site_label_1
_geom_bond_atom_site_label_2
_geom_bond_distance
_geom_bond_site_symmetry_2
N1 C2 1.33(3) .
N1 C6 1.34(2) .
N1 C7 1.56(4) .
C2 C3 1.28(3) .
C3 C4 1.42(2) .
C4 C5 1.35(3) .
C4 C4 1.46(4) 3_656
C5 C6 1.41(4) .
